data_4326987
loop_
_publ_author_name
'Heaweon Park'
'Jacob S. Baus'
'Sergey V. Lindeman'
'Adam T. Fiedler'

_publ_section_title
;
 Synthesis and Characterization of Fe(II) \b-Diketonato Complexes with
 Relevance to Acetylacetone Dioxygenase: Insights into the Electronic
 Properties of the 3-Histidine Facial Triad
;
_journal_name_full 'Inorganic Chemistry'
_journal_page_first 11978
_journal_page_last 11989
_journal_paper_doi 10.1021/ic201115s
_journal_volume 50
_journal_year 2011
_chemical_formula_moiety 'C32 H25 F3 Fe N6 O2 P, C H2 Cl2, C F3 O3 S'
_chemical_formula_sum 'C34 H27 Cl2 F6 Fe N6 O5 P S'
_chemical_formula_weight 903.40
_chemical_name_systematic
;
 ? 
;
_space_group_crystal_system triclinic
_space_group_IT_number 2
_space_group_name_Hall '-P 1'
_space_group_name_H-M_alt 'P -1'
_symmetry_space_group_name_Hall '-P 1'
_symmetry_space_group_name_H-M 'P -1'
_atom_sites_solution_hydrogens geom
_atom_sites_solution_primary direct
_atom_sites_solution_secondary difmap
_audit_creation_date 2011-04-25
_audit_creation_method
;
  Olex2 1.1
  (compiled 2011.02.15 svn.r1672, GUI svn.r3494)
;
_cell_angle_alpha 85.8018(19)
_cell_angle_beta 71.277(2)
_cell_angle_gamma 87.183(2)
_cell_formula_units_Z 2
_cell_length_a 10.9737(3)
_cell_length_b 12.6383(3)
_cell_length_c 14.6113(3)
_cell_measurement_reflns_used 44442
_cell_measurement_temperature 100.00
_cell_measurement_theta_max 29.4949
_cell_measurement_theta_min 3.4421
_cell_volume 1913.33(8)
_computing_cell_refinement
;
CrysAlisPro, Oxford Diffraction Ltd.,
Version 1.171.33.55 (release 05-01-2010 CrysAlis171 .NET)
(compiled Jan  5 2010,16:28:46)
;
_computing_data_collection
;
CrysAlisPro, Oxford Diffraction Ltd.,
Version 1.171.33.55 (release 05-01-2010 CrysAlis171 .NET)
(compiled Jan  5 2010,16:28:46)
;
_computing_data_reduction
;
CrysAlisPro, Oxford Diffraction Ltd.,
Version 1.171.33.55 (release 05-01-2010 CrysAlis171 .NET)
(compiled Jan  5 2010,16:28:46)
;
_computing_molecular_graphics
;
O. V. Dolomanov, L. J. Bourhis, R. J. Gildea, J. A. K. Howard and H. Puschmann,
OLEX2: a complete structure solution, refinement and analysis program.
J. Appl. Cryst. (2009). 42, 339-341.
;
_computing_publication_material
;
O. V. Dolomanov, L. J. Bourhis, R. J. Gildea, J. A. K. Howard and H. Puschmann,
OLEX2: a complete structure solution, refinement and analysis program.
J. Appl. Cryst. (2009). 42, 339-341.
;
_computing_structure_refinement 'SHELXL-97 (Sheldrick, 2008)'
_computing_structure_solution 'SHELXS-97 (Sheldrick, 2008)'
_diffrn_ambient_temperature 100.00
_diffrn_detector_area_resol_mean 10.3756
_diffrn_measured_fraction_theta_full 0.997
_diffrn_measured_fraction_theta_max 0.947
_diffrn_measurement_details
;
  1 omega  -65.00   45.00   1.0000   20.4000
omega____ theta____ kappa____ phi______ frames
    -       11.5134  -77.0000   30.0000 110

  2 omega    6.00   88.00   1.0000   20.4000
omega____ theta____ kappa____ phi______ frames
    -       11.5134   77.0000  120.0000 82

  3 omega  -81.00   21.00   1.0000   20.4000
omega____ theta____ kappa____ phi______ frames
    -      -11.6697  -77.0000 -120.0000 102

  4 omega    9.00   75.00   1.0000   20.4000
omega____ theta____ kappa____ phi______ frames
    -       11.5134 -136.0000   -6.0000 66

  5 omega  -67.00   45.00   1.0000   20.4000
omega____ theta____ kappa____ phi______ frames
    -       11.5134  -77.0000 -180.0000 112

  6 omega  -65.00   38.00   1.0000   20.4000
omega____ theta____ kappa____ phi______ frames
    -       11.5134  -37.0000   60.0000 103

  7 omega  -15.00   88.00   1.0000   20.4000
omega____ theta____ kappa____ phi______ frames
    -       11.5134   37.0000  150.0000 103

  8 omega  -22.00   90.00   1.0000   20.4000
omega____ theta____ kappa____ phi______ frames
    -       11.5134   77.0000    0.0000 112

  9 omega  -73.00  -27.00   1.0000   20.4000
omega____ theta____ kappa____ phi______ frames
    -      -11.6697  132.0000   59.0000 46

 10 omega  -15.00   88.00   1.0000   20.4000
omega____ theta____ kappa____ phi______ frames
    -       11.5134   37.0000  -90.0000 103

 11 omega  -67.00   45.00   1.0000   20.4000
omega____ theta____ kappa____ phi______ frames
    -       11.5134  -77.0000    0.0000 112

 12 omega    9.00   75.00   1.0000   20.4000
omega____ theta____ kappa____ phi______ frames
    -       11.5134 -136.0000  -57.0000 66

 13 omega  -73.00  -27.00   1.0000   20.4000
omega____ theta____ kappa____ phi______ frames
    -      -11.6697  132.0000    9.0000 46

 14 omega  -73.00  -27.00   1.0000   20.4000
omega____ theta____ kappa____ phi______ frames
    -      -11.6697  132.0000 -120.0000 46

 15 omega  -28.00   64.00   1.0000   20.4000
omega____ theta____ kappa____ phi______ frames
    -      -11.6697   37.0000 -120.0000 92

 16 omega  -78.00  101.00   1.0000   20.4000
omega____ theta____ kappa____ phi______ frames
    -       11.5134    0.0000 -180.0000 179

 17 omega  -78.00    2.00   1.0000   20.4000
omega____ theta____ kappa____ phi______ frames
    -       11.5134    0.0000 -150.0000 80

 18 omega  -67.00   45.00   1.0000   20.4000
omega____ theta____ kappa____ phi______ frames
    -       11.5134  -77.0000 -150.0000 112
;
_diffrn_measurement_device_type 'SuperNova, Dual, Cu at zero, Atlas'
_diffrn_measurement_method '\w scans'
_diffrn_orient_matrix_UB_11 -0.0011541000
_diffrn_orient_matrix_UB_12 0.0198116000
_diffrn_orient_matrix_UB_13 -0.0464140000
_diffrn_orient_matrix_UB_21 -0.0526751000
_diffrn_orient_matrix_UB_22 0.0344289000
_diffrn_orient_matrix_UB_23 0.0219692000
_diffrn_orient_matrix_UB_31 0.0434194000
_diffrn_orient_matrix_UB_32 0.0398907000
_diffrn_orient_matrix_UB_33 -0.0003095000
_diffrn_radiation_monochromator mirror
_diffrn_radiation_type 'Mo K\a'
_diffrn_radiation_wavelength 0.7107
_diffrn_reflns_av_R_equivalents 0.0498
_diffrn_reflns_av_unetI/netI 0.0611
_diffrn_reflns_limit_h_max 15
_diffrn_reflns_limit_h_min -15
_diffrn_reflns_limit_k_max 17
_diffrn_reflns_limit_k_min -17
_diffrn_reflns_limit_l_max 20
_diffrn_reflns_limit_l_min -19
_diffrn_reflns_number 86437
_diffrn_reflns_theta_full 26.00
_diffrn_reflns_theta_max 29.4949
_diffrn_reflns_theta_min 3.4421
_diffrn_source 'SuperNova (Mo) X-ray Source'
_exptl_absorpt_coefficient_mu 0.709
_exptl_absorpt_correction_T_max 1.00000
_exptl_absorpt_correction_T_min 0.59323
_exptl_absorpt_correction_type multi-scan
_exptl_absorpt_process_details
;
CrysAlisPro, Oxford Diffraction Ltd.,
Version 1.171.33.55 (release 05-01-2010 CrysAlis171 .NET)
(compiled Jan  5 2010,16:28:46)
empirical absorption correction using spherical harmonics,
 implemented in SCALE3 ABSPACK scaling algorithm.
;
_exptl_crystal_colour orange
_exptl_crystal_colour_primary orange
_exptl_crystal_density_diffrn 1.568
_exptl_crystal_description plate
_exptl_crystal_F_000 916
_exptl_crystal_size_max 0.3
_exptl_crystal_size_mid 0.2
_exptl_crystal_size_min 0.05
_refine_diff_density_max 0.628
_refine_diff_density_min -0.453
_refine_diff_density_rms 0.066
_refine_ls_extinction_method none
_refine_ls_goodness_of_fit_ref 1.081
_refine_ls_hydrogen_treatment constr
_refine_ls_matrix_type full
_refine_ls_number_parameters 584
_refine_ls_number_reflns 10144
_refine_ls_number_restraints 26
_refine_ls_restrained_S_all 1.081
_refine_ls_R_factor_all 0.0477
_refine_ls_R_factor_gt 0.0361
_refine_ls_shift/su_max 0.002
_refine_ls_shift/su_mean 0.000
_refine_ls_structure_factor_coef Fsqd
_refine_ls_weighting_details 'calc w=1/[\s^2^(Fo^2^)+(0.0623P)^2^+0.2798P] where P=(Fo^2^+2Fc^2^)/3'
_refine_ls_weighting_scheme calc
_refine_ls_wR_factor_gt 0.0998
_refine_ls_wR_factor_ref 0.1036
_reflns_number_gt 8159
_reflns_number_total 10144
_reflns_threshold_expression >2sigma(I)
_cod_data_source_file ic201115s_si_002_10.cif
_cod_data_source_block 3acacF3
_cod_original_cell_volume 1913.32(8)
_cod_database_code 4326987
_chemical_oxdiff_formula 'Fe C32 H25 N6 O2 P F3'
_reflns_odcompleteness_completeness 99.77
_reflns_odcompleteness_iscentric 1
_reflns_odcompleteness_theta 26.32

loop_
_space_group_symop_id
_space_group_symop_operation_xyz
1 'x, y, z'
2 '-x, -y, -z'

loop_
_atom_site_label
_atom_site_type_symbol
_atom_site_fract_x
_atom_site_fract_y
_atom_site_fract_z
_atom_site_U_iso_or_equiv
_atom_site_adp_type
_atom_site_occupancy
_atom_site_symmetry_multiplicity
_atom_site_calc_flag
_atom_site_refinement_flags
_atom_site_disorder_assembly
_atom_site_disorder_group
Fe1 Fe 0.17261(2) 0.184360(16) 0.220106(15) 0.01762(7) Uani 1 1 d . . .
Cl1 Cl 0.8046(2) 0.5741(2) 0.0365(2) 0.0580(6) Uani 0.500(2) 1 d PD B 1
Cl1A Cl 0.75443(19) 0.58384(19) 0.05796(16) 0.0421(4) Uani 0.500(2) 1 d PD B 2
Cl2 Cl 0.92022(10) 0.38851(8) -0.06667(7) 0.0379(3) Uani 0.500(2) 1 d PD B 1
Cl2A Cl 0.80758(17) 0.39059(9) -0.04128(8) 0.0607(5) Uani 0.500(2) 1 d PD B 2
S1 S 0.70862(3) 0.71084(3) 0.32273(3) 0.01985(9) Uani 1 1 d . . .
P1 P -0.08638(4) 0.15686(3) 0.13716(3) 0.02123(9) Uani 1 1 d . A .
F1 F 0.5207(3) 0.17787(17) 0.4038(2) 0.0823(10) Uani 0.669(3) 1 d PD A 1
F1A F 0.5635(4) 0.4320(3) 0.1976(4) 0.0567(13) Uani 0.331(3) 1 d PD A 2
F2 F 0.50728(17) 0.04040(14) 0.32914(16) 0.0491(6) Uani 0.669(3) 1 d PD A 1
F2A F 0.3891(4) 0.5088(3) 0.1913(3) 0.0436(10) Uani 0.331(3) 1 d PD A 2
F3 F 0.3523(2) 0.08106(19) 0.45735(16) 0.0544(6) Uani 0.669(3) 1 d PD A 1
F3A F 0.5000(4) 0.4186(3) 0.0743(3) 0.0576(13) Uani 0.331(3) 1 d PD A 2
F4 F 0.50014(13) 0.65543(10) 0.46106(11) 0.0636(4) Uani 1 1 d . . .
F5 F 0.52005(15) 0.59238(12) 0.32574(13) 0.0729(5) Uani 1 1 d . . .
F6 F 0.63444(10) 0.52771(8) 0.41236(9) 0.0402(3) Uani 1 1 d . . .
O1 O 0.2660(19) 0.1466(11) 0.3099(15) 0.0334(10) Uani 0.669(3) 1 d PD A 1
O1A O 0.286(2) 0.310(2) 0.1875(15) 0.0221(10) Uani 0.331(3) 1 d PD A 2
O2 O 0.2966(10) 0.3147(11) 0.1714(6) 0.0221(10) Uani 0.669(3) 1 d PD A 1
O2A O 0.270(4) 0.135(2) 0.317(3) 0.0334(10) Uani 0.331(3) 1 d PD A 2
O3 O 0.64245(10) 0.79626(9) 0.28513(8) 0.0238(2) Uani 1 1 d . . .
O4 O 0.75631(14) 0.73859(10) 0.39834(10) 0.0386(3) Uani 1 1 d . . .
O5 O 0.79737(12) 0.65078(10) 0.24914(9) 0.0366(3) Uani 1 1 d . . .
N1 N 0.04065(12) 0.04854(10) 0.26157(9) 0.0191(3) Uani 1 1 d . A .
N2 N -0.10099(13) -0.07264(10) 0.33786(10) 0.0244(3) Uani 1 1 d . A .
H6 H -0.1371 -0.1261 0.3778 0.029 Uiso 1 1 calc R . .
N3 N 0.18703(12) 0.15614(10) 0.07720(9) 0.0203(3) Uani 1 1 d . A .
N4 N 0.24058(14) 0.15888(11) -0.08125(10) 0.0258(3) Uani 1 1 d . A .
H4 H 0.2881 0.1605 -0.1426 0.031 Uiso 1 1 calc R . .
N5 N 0.01307(12) 0.29321(10) 0.24099(9) 0.0180(2) Uani 1 1 d . A .
N6 N -0.11004(13) 0.43679(11) 0.24671(10) 0.0234(3) Uani 1 1 d . A .
H2 H -0.1418 0.5014 0.2593 0.028 Uiso 1 1 calc R . .
C1 C 0.4355(7) 0.1193(6) 0.3775(4) 0.0543(17) Uani 0.669(3) 1 d PD A 1
C1A C 0.4564(17) 0.4202(14) 0.1676(13) 0.0539(15) Uani 0.331(3) 1 d PD A 2
C2 C 0.3727(8) 0.1876(6) 0.3119(4) 0.0342(12) Uani 0.669(3) 1 d PD A 1
C2A C 0.3835(19) 0.3243(14) 0.2193(12) 0.0286(10) Uani 0.331(3) 1 d PD A 2
C3 C 0.4311(10) 0.2765(11) 0.2664(6) 0.0357(14) Uani 0.669(3) 1 d PD A 1
H29 H 0.5050 0.2979 0.2801 0.043 Uiso 0.669(3) 1 calc PR A 1
C3A C 0.418(2) 0.267(2) 0.2887(14) 0.0357(14) Uani 0.331(3) 1 d PD A 2
H29A H 0.4889 0.2908 0.3054 0.043 Uiso 0.331(3) 1 calc PR A 2
C4 C 0.3857(8) 0.3408(6) 0.1976(5) 0.0286(10) Uani 0.669(3) 1 d PD A 1
C4A C 0.357(2) 0.1741(14) 0.3384(10) 0.0342(12) Uani 0.331(3) 1 d PD A 2
C5 C 0.4509(9) 0.4429(6) 0.1570(6) 0.0539(15) Uani 0.669(3) 1 d PD A 1
H32A H 0.4536 0.4556 0.0895 0.081 Uiso 0.669(3) 1 calc PR A 1
H32B H 0.4030 0.5013 0.1948 0.081 Uiso 0.669(3) 1 calc PR A 1
H32C H 0.5388 0.4388 0.1603 0.081 Uiso 0.669(3) 1 calc PR A 1
C5A C 0.4069(19) 0.1190(13) 0.4141(10) 0.0543(17) Uani 0.331(3) 1 d PD A 2
H32D H 0.3935 0.0426 0.4168 0.081 Uiso 0.331(3) 1 calc PR A 2
H32E H 0.3608 0.1468 0.4772 0.081 Uiso 0.331(3) 1 calc PR A 2
H32F H 0.4990 0.1317 0.3977 0.081 Uiso 0.331(3) 1 calc PR A 2
C6 C 0.01635(15) -0.03374(12) 0.32663(11) 0.0202(3) Uani 1 1 d . . .
C7 C -0.06626(15) 0.05968(12) 0.22879(11) 0.0215(3) Uani 1 1 d . . .
C8 C -0.15358(16) -0.01428(13) 0.27641(12) 0.0252(3) Uani 1 1 d . A .
H8 H -0.2350 -0.0237 0.2687 0.030 Uiso 1 1 calc R . .
C9 C 0.28491(15) 0.15952(12) -0.00511(11) 0.0225(3) Uani 1 1 d . . .
C10 C 0.07554(15) 0.15332(12) 0.05122(11) 0.0216(3) Uani 1 1 d . . .
C11 C 0.10942(16) 0.15537(13) -0.04679(12) 0.0254(3) Uani 1 1 d . A .
H5 H 0.0529 0.1545 -0.0841 0.030 Uiso 1 1 calc R . .
C12 C -0.00991(14) 0.39128(12) 0.27114(10) 0.0193(3) Uani 1 1 d . . .
C13 C -0.07784(14) 0.27655(12) 0.19534(11) 0.0199(3) Uani 1 1 d . . .
C14 C -0.15365(15) 0.36564(13) 0.19915(12) 0.0245(3) Uani 1 1 d . A .
H2A H -0.2232 0.3763 0.1738 0.029 Uiso 1 1 calc R . .
C15 C 0.10078(15) -0.08353(11) 0.37812(11) 0.0199(3) Uani 1 1 d . A .
C16 C 0.23231(16) -0.09543(12) 0.33096(12) 0.0266(3) Uani 1 1 d . . .
H23 H 0.2679 -0.0695 0.2655 0.032 Uiso 1 1 calc R A .
C17 C 0.31131(17) -0.14475(14) 0.37885(14) 0.0324(4) Uani 1 1 d . A .
H24 H 0.4007 -0.1544 0.3459 0.039 Uiso 1 1 calc R . .
C18 C 0.25999(18) -0.18027(13) 0.47542(14) 0.0310(4) Uani 1 1 d . . .
H25 H 0.3150 -0.2123 0.5088 0.037 Uiso 1 1 calc R A .
C19 C 0.12956(17) -0.16932(13) 0.52310(12) 0.0272(3) Uani 1 1 d . A .
H26 H 0.0948 -0.1940 0.5890 0.033 Uiso 1 1 calc R . .
C20 C 0.04945(16) -0.12210(12) 0.47428(11) 0.0223(3) Uani 1 1 d . . .
H27 H -0.0406 -0.1160 0.5064 0.027 Uiso 1 1 calc R A .
C21 C 0.42167(16) 0.16262(14) -0.01368(12) 0.0262(3) Uani 1 1 d . A .
C22 C 0.46476(17) 0.11490(14) 0.05997(13) 0.0291(4) Uani 1 1 d . . .
H17 H 0.4056 0.0802 0.1151 0.035 Uiso 1 1 calc R A .
C23 C 0.59354(18) 0.11799(17) 0.05290(15) 0.0381(4) Uani 1 1 d . A .
H18 H 0.6226 0.0862 0.1034 0.046 Uiso 1 1 calc R . .
C24 C 0.6792(2) 0.1672(2) -0.02757(16) 0.0498(6) Uani 1 1 d . . .
H19 H 0.7677 0.1687 -0.0327 0.060 Uiso 1 1 calc R A .
C25 C 0.6376(2) 0.2145(2) -0.10091(16) 0.0542(6) Uani 1 1 d . A .
H20 H 0.6974 0.2488 -0.1559 0.065 Uiso 1 1 calc R . .
C26 C 0.50851(18) 0.21228(18) -0.09464(14) 0.0394(5) Uani 1 1 d . . .
H21 H 0.4801 0.2444 -0.1453 0.047 Uiso 1 1 calc R A .
C27 C 0.05893(14) 0.44562(12) 0.32466(11) 0.0198(3) Uani 1 1 d . A .
C28 C 0.11532(15) 0.38749(12) 0.38553(11) 0.0229(3) Uani 1 1 d . . .
H11 H 0.1097 0.3124 0.3924 0.028 Uiso 1 1 calc R A .
C29 C 0.17990(16) 0.43878(13) 0.43647(12) 0.0262(3) Uani 1 1 d . A .
H12 H 0.2184 0.3988 0.4781 0.031 Uiso 1 1 calc R . .
C30 C 0.18817(17) 0.54854(14) 0.42656(12) 0.0281(3) Uani 1 1 d . . .
H13 H 0.2326 0.5836 0.4612 0.034 Uiso 1 1 calc R A .
C31 C 0.13168(17) 0.60670(13) 0.36628(13) 0.0277(3) Uani 1 1 d . A .
H14 H 0.1374 0.6818 0.3596 0.033 Uiso 1 1 calc R . .
C32 C 0.06669(16) 0.55595(12) 0.31553(12) 0.0245(3) Uani 1 1 d . . .
H15 H 0.0275 0.5963 0.2746 0.029 Uiso 1 1 calc R A .
C33 C 0.58358(17) 0.61659(14) 0.38423(14) 0.0305(4) Uani 1 1 d . . .
C34 C 0.7965(5) 0.4842(4) -0.0512(3) 0.0375(9) Uani 0.500(2) 1 d PD B 1
H34A H 0.7123 0.4493 -0.0287 0.045 Uiso 0.500(2) 1 calc PR B 1
H34B H 0.8047 0.5239 -0.1137 0.045 Uiso 0.500(2) 1 calc PR B 1
C34A C 0.8458(5) 0.5247(4) -0.0469(3) 0.0364(9) Uani 0.500(2) 1 d PD B 2
H34C H 0.8291 0.5625 -0.1036 0.044 Uiso 0.500(2) 1 calc PR B 2
H34D H 0.9384 0.5302 -0.0549 0.044 Uiso 0.500(2) 1 calc PR B 2

loop_
_atom_site_aniso_label
_atom_site_aniso_U_11
_atom_site_aniso_U_22
_atom_site_aniso_U_33
_atom_site_aniso_U_23
_atom_site_aniso_U_13
_atom_site_aniso_U_12
Fe1 0.02168(12) 0.01714(11) 0.01681(11) -0.00179(8) -0.00986(8) -0.00029(8)
Cl1 0.0794(16) 0.0300(7) 0.0662(14) 0.0020(8) -0.0278(12) 0.0054(11)
Cl1A 0.0546(10) 0.0279(7) 0.0437(9) 0.0044(6) -0.0167(8) -0.0035(8)
Cl2 0.0396(7) 0.0431(6) 0.0312(5) 0.0021(4) -0.0122(4) -0.0034(4)
Cl2A 0.1101(15) 0.0385(6) 0.0355(6) -0.0059(4) -0.0248(7) -0.0065(6)
S1 0.02036(18) 0.01965(18) 0.01945(18) 0.00161(14) -0.00651(14) -0.00257(14)
P1 0.0237(2) 0.0236(2) 0.0197(2) -0.00045(15) -0.01123(15) -0.00413(15)
F1 0.112(2) 0.0491(12) 0.139(2) -0.0128(13) -0.114(2) 0.0036(12)
F1A 0.037(2) 0.049(2) 0.093(3) 0.009(2) -0.034(2) -0.0177(17)
F2 0.0413(10) 0.0391(10) 0.0764(14) -0.0114(9) -0.0328(10) 0.0155(8)
F2A 0.0362(19) 0.0309(18) 0.063(3) 0.0063(17) -0.0158(18) -0.0072(15)
F3 0.0820(16) 0.0527(13) 0.0415(12) -0.0126(9) -0.0388(11) 0.0201(11)
F3A 0.053(2) 0.060(3) 0.045(2) -0.0057(19) 0.0090(18) -0.028(2)
F4 0.0475(7) 0.0411(7) 0.0659(9) 0.0148(6) 0.0279(7) 0.0046(6)
F5 0.0735(10) 0.0660(9) 0.1030(13) 0.0254(9) -0.0620(9) -0.0442(8)
F6 0.0389(6) 0.0216(5) 0.0547(7) 0.0102(5) -0.0096(5) -0.0046(4)
O1 0.0538(14) 0.016(3) 0.047(3) 0.000(2) -0.0407(13) 0.003(2)
O1A 0.0192(19) 0.0257(12) 0.018(3) -0.004(2) -0.001(2) -0.0043(12)
O2 0.0192(19) 0.0257(12) 0.018(3) -0.004(2) -0.001(2) -0.0043(12)
O2A 0.0538(14) 0.016(3) 0.047(3) 0.000(2) -0.0407(13) 0.003(2)
O3 0.0242(5) 0.0227(5) 0.0221(6) 0.0008(4) -0.0051(4) 0.0023(4)
O4 0.0602(9) 0.0302(7) 0.0369(7) 0.0122(5) -0.0316(7) -0.0209(6)
O5 0.0351(7) 0.0346(7) 0.0308(7) 0.0028(5) -0.0007(5) 0.0141(5)
N1 0.0245(6) 0.0170(6) 0.0166(6) -0.0025(5) -0.0072(5) -0.0013(5)
N2 0.0304(7) 0.0188(6) 0.0246(7) 0.0024(5) -0.0093(6) -0.0073(5)
N3 0.0247(6) 0.0203(6) 0.0181(6) -0.0020(5) -0.0097(5) -0.0002(5)
N4 0.0309(7) 0.0315(7) 0.0158(6) -0.0037(5) -0.0082(5) 0.0014(6)
N5 0.0197(6) 0.0190(6) 0.0163(6) -0.0004(5) -0.0069(5) -0.0017(5)
N6 0.0248(7) 0.0217(6) 0.0241(7) -0.0038(5) -0.0085(5) 0.0049(5)
C1 0.079(4) 0.0419(14) 0.073(4) -0.030(3) -0.065(4) 0.022(2)
C1A 0.0445(15) 0.058(4) 0.056(2) -0.003(2) -0.0078(15) -0.028(2)
C2 0.049(3) 0.029(2) 0.039(4) -0.017(2) -0.035(3) 0.0159(18)
C2A 0.0219(9) 0.036(3) 0.027(3) -0.0116(18) -0.004(2) -0.0029(16)
C3 0.025(2) 0.047(3) 0.042(4) -0.022(3) -0.017(3) 0.0045(14)
C3A 0.025(2) 0.047(3) 0.042(4) -0.022(3) -0.017(3) 0.0045(14)
C4 0.0219(9) 0.036(3) 0.027(3) -0.0116(18) -0.004(2) -0.0029(16)
C4A 0.049(3) 0.029(2) 0.039(4) -0.017(2) -0.035(3) 0.0159(18)
C5 0.0445(15) 0.058(4) 0.056(2) -0.003(2) -0.0078(15) -0.028(2)
C5A 0.079(4) 0.0419(14) 0.073(4) -0.030(3) -0.065(4) 0.022(2)
C6 0.0274(8) 0.0155(7) 0.0168(7) -0.0038(5) -0.0052(6) -0.0022(6)
C7 0.0269(8) 0.0204(7) 0.0198(7) -0.0032(6) -0.0104(6) -0.0029(6)
C8 0.0289(8) 0.0233(8) 0.0273(8) -0.0013(6) -0.0136(7) -0.0062(6)
C9 0.0278(8) 0.0223(7) 0.0186(7) -0.0031(6) -0.0091(6) 0.0009(6)
C10 0.0257(8) 0.0219(7) 0.0202(7) -0.0020(6) -0.0111(6) -0.0026(6)
C11 0.0298(8) 0.0285(8) 0.0215(8) -0.0027(6) -0.0130(7) -0.0015(7)
C12 0.0210(7) 0.0210(7) 0.0143(7) 0.0005(5) -0.0037(5) -0.0002(6)
C13 0.0202(7) 0.0239(7) 0.0169(7) 0.0010(6) -0.0079(6) -0.0026(6)
C14 0.0237(8) 0.0285(8) 0.0233(8) -0.0002(6) -0.0105(6) -0.0003(6)
C15 0.0275(8) 0.0126(6) 0.0190(7) -0.0028(5) -0.0061(6) -0.0005(6)
C16 0.0283(8) 0.0194(7) 0.0263(8) -0.0005(6) -0.0011(7) 0.0012(6)
C17 0.0255(8) 0.0242(8) 0.0445(11) -0.0011(7) -0.0075(8) 0.0023(7)
C18 0.0376(9) 0.0216(8) 0.0397(10) -0.0023(7) -0.0214(8) 0.0045(7)
C19 0.0419(10) 0.0186(7) 0.0213(8) -0.0017(6) -0.0105(7) 0.0008(7)
C20 0.0289(8) 0.0163(7) 0.0190(7) -0.0022(5) -0.0038(6) 0.0000(6)
C21 0.0264(8) 0.0320(9) 0.0210(8) -0.0096(6) -0.0073(6) 0.0024(7)
C22 0.0315(9) 0.0316(9) 0.0255(8) -0.0075(7) -0.0105(7) 0.0058(7)
C23 0.0351(10) 0.0487(11) 0.0362(10) -0.0149(9) -0.0185(8) 0.0116(8)
C24 0.0265(9) 0.0844(17) 0.0409(12) -0.0188(11) -0.0113(8) 0.0018(10)
C25 0.0310(10) 0.100(2) 0.0293(11) -0.0049(11) -0.0043(8) -0.0122(11)
C26 0.0308(9) 0.0655(14) 0.0229(9) -0.0034(9) -0.0089(7) -0.0059(9)
C27 0.0222(7) 0.0201(7) 0.0150(7) -0.0035(5) -0.0026(6) 0.0010(6)
C28 0.0288(8) 0.0194(7) 0.0209(8) -0.0004(6) -0.0085(6) -0.0009(6)
C29 0.0335(9) 0.0263(8) 0.0221(8) -0.0017(6) -0.0136(7) 0.0004(7)
C30 0.0331(9) 0.0288(8) 0.0249(8) -0.0083(7) -0.0108(7) -0.0026(7)
C31 0.0353(9) 0.0182(7) 0.0292(9) -0.0058(6) -0.0089(7) -0.0009(6)
C32 0.0295(8) 0.0212(7) 0.0228(8) -0.0022(6) -0.0089(6) 0.0027(6)
C33 0.0257(8) 0.0245(8) 0.0400(10) 0.0042(7) -0.0094(7) -0.0050(7)
C34 0.046(3) 0.035(2) 0.032(2) -0.0028(17) -0.0120(18) -0.0083(19)
C34A 0.045(2) 0.034(2) 0.030(2) 0.0000(16) -0.0109(18) -0.0093(19)

loop_
_atom_type_symbol
_atom_type_description
_atom_type_scat_dispersion_real
_atom_type_scat_dispersion_imag
_atom_type_scat_source
C C 0.0033 0.0016 'International Tables Vol C Tables 4.2.6.8 and 6.1.1.4'
H H 0.0000 0.0000 'International Tables Vol C Tables 4.2.6.8 and 6.1.1.4'
Cl Cl 0.1484 0.1585 'International Tables Vol C Tables 4.2.6.8 and 6.1.1.4'
F F 0.0171 0.0103 'International Tables Vol C Tables 4.2.6.8 and 6.1.1.4'
Fe Fe 0.3463 0.8444 'International Tables Vol C Tables 4.2.6.8 and 6.1.1.4'
N N 0.0061 0.0033 'International Tables Vol C Tables 4.2.6.8 and 6.1.1.4'
O O 0.0106 0.0060 'International Tables Vol C Tables 4.2.6.8 and 6.1.1.4'
P P 0.1023 0.0942 'International Tables Vol C Tables 4.2.6.8 and 6.1.1.4'
S S 0.1246 0.1234 'International Tables Vol C Tables 4.2.6.8 and 6.1.1.4'

loop_
_geom_angle_atom_site_label_1
_geom_angle_atom_site_label_2
_geom_angle_atom_site_label_3
_geom_angle
O1 Fe1 O1A 83.0(9)
O1 Fe1 O2 86.5(3)
O1 Fe1 O2A 3.2(11)
O1 Fe1 N1 96.9(4)
O1 Fe1 N3 138.0(8)
O1 Fe1 N5 126.7(7)
O1A Fe1 O2 5.5(9)
O1A Fe1 O2A 86.0(7)
O1A Fe1 N1 177.4(8)
O1A Fe1 N3 96.5(6)
O1A Fe1 N5 87.4(8)
O2 Fe1 N1 176.2(3)
O2 Fe1 N5 88.5(4)
O2A Fe1 O2 89.5(9)
O2A Fe1 N1 93.9(7)
O2A Fe1 N3 136.8(15)
O2A Fe1 N5 128.1(15)
N3 Fe1 O2 91.0(3)
N3 Fe1 N1 85.35(5)
N3 Fe1 N5 95.04(5)
N5 Fe1 N1 90.62(5)
O3 S1 C33 104.56(7)
O4 S1 O3 114.79(8)
O4 S1 C33 103.39(8)
O5 S1 O3 113.70(7)
O5 S1 O4 115.03(9)
O5 S1 C33 103.41(8)
C7 P1 C10 99.78(7)
C7 P1 C13 99.07(7)
C13 P1 C10 99.30(7)
C2 O1 Fe1 127.4(9)
C2A O1A Fe1 126.0(16)
C4 O2 Fe1 130.1(7)
C4A O2A Fe1 132.3(17)
C6 N1 Fe1 137.52(10)
C6 N1 C7 105.60(12)
C7 N1 Fe1 115.03(9)
C6 N2 H6 125.9
C6 N2 C8 108.25(13)
C8 N2 H6 125.9
C9 N3 Fe1 132.65(11)
C9 N3 C10 106.28(13)
C10 N3 Fe1 119.66(10)
C9 N4 H4 125.8
C9 N4 C11 108.35(13)
C11 N4 H4 125.8
C12 N5 Fe1 133.68(10)
C12 N5 C13 106.09(12)
C13 N5 Fe1 118.28(10)
C12 N6 H2 125.8
C12 N6 C14 108.49(13)
C14 N6 H2 125.8
F1 C1 C2 110.9(6)
F2 C1 F1 104.8(5)
F2 C1 C2 110.4(4)
F3 C1 F1 107.1(3)
F3 C1 F2 109.9(5)
F3 C1 C2 113.4(5)
F1A C1A C2A 110.2(13)
F2A C1A F1A 103.4(12)
F2A C1A C2A 112.1(14)
F3A C1A F1A 106.0(12)
F3A C1A F2A 109.1(13)
F3A C1A C2A 115.3(14)
O1 C2 C1 111.9(7)
O1 C2 C3 129.8(7)
C3 C2 C1 118.3(7)
O1A C2A C1A 110.1(14)
O1A C2A C3A 128.8(16)
C3A C2A C1A 121.1(15)
C2 C3 H29 118.8
C2 C3 C4 122.3(6)
C4 C3 H29 118.8
C2A C3A H29A 117.9
C2A C3A C4A 124.3(14)
C4A C3A H29A 117.9
O2 C4 C3 122.6(8)
O2 C4 C5 119.3(7)
C3 C4 C5 118.2(7)
O2A C4A C3A 122.0(16)
O2A C4A C5A 119.8(17)
C3A C4A C5A 118.1(15)
C4A C5A H32D 109.5
C4A C5A H32E 109.5
C4A C5A H32F 109.5
H32E C5A H32D 109.5
H32E C5A H32F 109.5
H32F C5A H32D 109.5
N1 C6 N2 110.36(14)
N1 C6 C15 128.00(14)
N2 C6 C15 121.57(13)
N1 C7 P1 125.82(11)
C8 C7 P1 124.76(12)
C8 C7 N1 109.42(13)
N2 C8 H8 126.8
C7 C8 N2 106.35(14)
C7 C8 H8 126.8
N3 C9 N4 110.03(14)
N3 C9 C21 125.84(14)
N4 C9 C21 124.13(14)
N3 C10 P1 123.91(11)
C11 C10 P1 127.28(12)
C11 C10 N3 108.64(14)
N4 C11 H5 126.6
C10 C11 N4 106.70(14)
C10 C11 H5 126.6
N5 C12 N6 110.12(13)
N5 C12 C27 127.04(13)
N6 C12 C27 122.83(13)
N5 C13 P1 124.53(11)
C14 C13 P1 126.59(12)
C14 C13 N5 108.84(13)
N6 C14 H2A 126.8
C13 C14 N6 106.45(14)
C13 C14 H2A 126.8
C16 C15 C6 120.36(14)
C16 C15 C20 119.41(15)
C20 C15 C6 120.21(14)
C15 C16 H23 119.8
C17 C16 C15 120.31(16)
C17 C16 H23 119.8
C16 C17 H24 120.0
C16 C17 C18 119.91(16)
C18 C17 H24 120.0
C17 C18 H25 119.8
C19 C18 C17 120.42(16)
C19 C18 H25 119.8
C18 C19 H26 120.1
C18 C19 C20 119.71(16)
C20 C19 H26 120.1
C15 C20 H27 119.9
C19 C20 C15 120.20(15)
C19 C20 H27 119.9
C22 C21 C9 119.72(15)
C26 C21 C9 120.48(15)
C26 C21 C22 119.80(16)
C21 C22 H17 119.9
C23 C22 C21 120.18(17)
C23 C22 H17 119.9
C22 C23 H18 120.1
C24 C23 C22 119.77(18)
C24 C23 H18 120.1
C23 C24 H19 119.7
C23 C24 C25 120.50(19)
C25 C24 H19 119.7
C24 C25 H20 119.8
C24 C25 C26 120.3(2)
C26 C25 H20 119.8
C21 C26 C25 119.40(19)
C21 C26 H21 120.3
C25 C26 H21 120.3
C28 C27 C12 120.16(14)
C28 C27 C32 119.55(14)
C32 C27 C12 120.28(14)
C27 C28 H11 119.9
C27 C28 C29 120.22(15)
C29 C28 H11 119.9
C28 C29 H12 120.0
C30 C29 C28 120.00(15)
C30 C29 H12 120.0
C29 C30 H13 120.0
C31 C30 C29 119.93(15)
C31 C30 H13 120.0
C30 C31 H14 119.8
C30 C31 C32 120.33(15)
C32 C31 H14 119.8
C27 C32 H15 120.0
C31 C32 C27 119.97(15)
C31 C32 H15 120.0
F4 C33 S1 111.55(13)
F4 C33 F5 107.80(16)
F4 C33 F6 107.91(15)
F5 C33 S1 110.49(13)
F5 C33 F6 108.27(15)
F6 C33 S1 110.70(12)
Cl1 C34 H34A 109.7
Cl1 C34 H34B 109.7
Cl2 C34 Cl1 109.7(3)
Cl2 C34 H34A 109.7
Cl2 C34 H34B 109.7
H34A C34 H34B 108.2
Cl1A C34A Cl2A 110.6(3)
Cl1A C34A H34C 109.5
Cl1A C34A H34D 109.5
Cl2A C34A H34C 109.5
Cl2A C34A H34D 109.5
H34D C34A H34C 108.1

loop_
_geom_bond_atom_site_label_1
_geom_bond_atom_site_label_2
_geom_bond_distance
Fe1 O1 1.930(11)
Fe1 O1A 2.00(2)
Fe1 O2 2.120(11)
Fe1 O2A 2.08(2)
Fe1 N1 2.2225(12)
Fe1 N3 2.0985(13)
Fe1 N5 2.1289(12)
Cl1 C34 1.798(5)
Cl1A C34A 1.737(4)
Cl2 C34 1.743(4)
Cl2A C34A 1.756(5)
S1 O3 1.4446(11)
S1 O4 1.4364(13)
S1 O5 1.4337(13)
S1 C33 1.8225(17)
P1 C7 1.8088(16)
P1 C10 1.8176(16)
P1 C13 1.8092(16)
F4 C33 1.310(2)
F5 C33 1.324(2)
F6 C33 1.327(2)
O1 C2 1.313(12)
O1A C2A 1.32(2)
O2 C4 1.226(11)
O2A C4A 1.23(2)
N1 C6 1.3325(19)
N1 C7 1.4001(19)
N2 H6 0.8800
N2 C6 1.357(2)
N2 C8 1.370(2)
N3 C9 1.330(2)
N3 C10 1.3952(19)
N4 H4 0.8800
N4 C9 1.350(2)
N4 C11 1.366(2)
N5 C12 1.3310(19)
N5 C13 1.3974(18)
N6 H2 0.8800
N6 C12 1.3510(19)
N6 C14 1.367(2)
C1 F1 1.382(7)
C1 F2 1.335(6)
C1 F3 1.306(8)
C1A F1A 1.397(18)
C1A F2A 1.315(17)
C1A F3A 1.293(17)
C2 C1 1.544(8)
C2 C3 1.343(10)
C2A C1A 1.501(17)
C2A C3A 1.345(19)
C3 H29 0.9500
C3 C4 1.442(10)
C3A H29A 0.9500
C3A C4A 1.42(2)
C4 C5 1.495(8)
C4A C5A 1.500(15)
C5 H32A 0.9800
C5 H32B 0.9800
C5 H32C 0.9800
C5A H32D 0.9800
C5A H32E 0.9800
C5A H32F 0.9800
C6 C15 1.463(2)
C7 C8 1.357(2)
C8 H8 0.9500
C9 C21 1.468(2)
C10 C11 1.358(2)
C11 H5 0.9500
C12 C27 1.471(2)
C13 C14 1.360(2)
C14 H2A 0.9500
C15 C16 1.391(2)
C15 C20 1.396(2)
C16 H23 0.9500
C16 C17 1.379(2)
C17 H24 0.9500
C17 C18 1.390(3)
C18 H25 0.9500
C18 C19 1.381(3)
C19 H26 0.9500
C19 C20 1.388(2)
C20 H27 0.9500
C21 C22 1.396(2)
C21 C26 1.388(3)
C22 H17 0.9500
C22 C23 1.386(3)
C23 H18 0.9500
C23 C24 1.376(3)
C24 H19 0.9500
C24 C25 1.381(3)
C25 H20 0.9500
C25 C26 1.392(3)
C26 H21 0.9500
C27 C28 1.388(2)
C27 C32 1.395(2)
C28 H11 0.9500
C28 C29 1.390(2)
C29 H12 0.9500
C29 C30 1.388(2)
C30 H13 0.9500
C30 C31 1.382(2)
C31 H14 0.9500
C31 C32 1.387(2)
C32 H15 0.9500
C34 H34A 0.9900
C34 H34B 0.9900
C34A H34C 0.9900
C34A H34D 0.9900

loop_
_geom_hbond_atom_site_label_D
_geom_hbond_atom_site_label_H
_geom_hbond_atom_site_label_A
_geom_hbond_distance_DH
_geom_hbond_distance_HA
_geom_hbond_distance_DA
_geom_hbond_angle_DHA
_geom_hbond_site_symmetry_A
N2 H6 O4 0.88 2.07 2.8452(18) 146.8 1_445
N4 H4 O3 0.88 2.02 2.8657(18) 161.4 2_665
N6 H2 O5 0.88 1.98 2.8405(18) 164.5 1_455

loop_
_geom_torsion_atom_site_label_1
_geom_torsion_atom_site_label_2
_geom_torsion_atom_site_label_3
_geom_torsion_atom_site_label_4
_geom_torsion
Fe1 O1 C2 C1 -166.1(13)
Fe1 O1 C2 C3 14(3)
Fe1 O1A C2A C1A 171.6(16)
Fe1 O1A C2A C3A -10(4)
Fe1 O2 C4 C3 5.6(18)
Fe1 O2 C4 C5 -174.5(8)
Fe1 O2A C4A C3A -5(7)
Fe1 O2A C4A C5A 179(3)
Fe1 N1 C6 N2 161.29(11)
Fe1 N1 C6 C15 -21.7(2)
Fe1 N1 C7 P1 14.30(16)
Fe1 N1 C7 C8 -165.81(11)
Fe1 N3 C9 N4 -165.97(11)
Fe1 N3 C9 C21 14.5(2)
Fe1 N3 C10 P1 -7.73(17)
Fe1 N3 C10 C11 167.96(11)
Fe1 N5 C12 N6 163.12(10)
Fe1 N5 C12 C27 -17.7(2)
Fe1 N5 C13 P1 11.53(16)
Fe1 N5 C13 C14 -166.23(10)
P1 C7 C8 N2 179.05(11)
P1 C10 C11 N4 175.80(12)
P1 C13 C14 N6 -177.69(11)
O1 Fe1 O1A C2A 8(2)
O1 Fe1 O2 C4 0.8(14)
O1 Fe1 O2A C4A -18(35)
O1 Fe1 N1 C6 3.3(8)
O1 Fe1 N1 C7 165.0(8)
O1 Fe1 N3 C9 -46.1(6)
O1 Fe1 N3 C10 149.5(5)
O1 Fe1 N5 C12 47.9(5)
O1 Fe1 N5 C13 -150.5(5)
O1 C2 C1 F1 -160.6(13)
O1 C2 C1 F2 83.7(14)
O1 C2 C1 F3 -40.1(14)
O1 C2 C3 C4 -5(2)
O1A Fe1 O1 C2 -14(2)
O1A Fe1 O2 C4 50(11)
O1A Fe1 O2A C4A 0(5)
O1A Fe1 N1 C6 -85(15)
O1A Fe1 N1 C7 77(15)
O1A Fe1 N3 C9 40.5(8)
O1A Fe1 N3 C10 -123.9(8)
O1A Fe1 N5 C12 -31.3(6)
O1A Fe1 N5 C13 130.3(6)
O1A C2A C1A F1A -177.0(18)
O1A C2A C1A F2A 68(2)
O1A C2A C1A F3A -57(2)
O1A C2A C3A C4A 4(5)
O2 Fe1 O1 C2 -9.7(19)
O2 Fe1 O1A C2A -122(13)
O2 Fe1 O2A C4A 4(5)
O2 Fe1 N1 C6 159(5)
O2 Fe1 N1 C7 -39(5)
O2 Fe1 N3 C9 39.8(4)
O2 Fe1 N3 C10 -124.6(4)
O2 Fe1 N5 C12 -36.7(3)
O2 Fe1 N5 C13 124.9(3)
O2A Fe1 O1 C2 148.0(41)
O2A Fe1 O1A C2A 7(3)
O2A Fe1 O2 C4 0(2)
O2A Fe1 N1 C6 4.4(15)
O2A Fe1 N1 C7 166.1(15)
O2A Fe1 N3 C9 -50.6(11)
O2A Fe1 N3 C10 145.0(11)
O2A Fe1 N5 C12 51.5(10)
O2A Fe1 N5 C13 -146.8(10)
O3 S1 C33 F4 -67.37(15)
O3 S1 C33 F5 52.53(15)
O3 S1 C33 F6 172.46(12)
O4 S1 C33 F4 53.10(15)
O4 S1 C33 F5 173.00(14)
O4 S1 C33 F6 -67.07(15)
O5 S1 C33 F4 173.36(14)
O5 S1 C33 F5 -66.74(15)
O5 S1 C33 F6 53.19(15)
N1 Fe1 O1 C2 168.7(19)
N1 Fe1 O1A C2A 96(15)
N1 Fe1 O2 C4 -155(5)
N1 Fe1 O2A C4A -177(5)
N1 Fe1 N3 C9 -141.34(15)
N1 Fe1 N3 C10 54.26(11)
N1 Fe1 N5 C12 147.01(14)
N1 Fe1 N5 C13 -51.36(11)
N1 C6 C15 C16 -38.2(2)
N1 C6 C15 C20 143.56(16)
N1 C7 C8 N2 -0.84(18)
N2 C6 C15 C16 138.50(16)
N2 C6 C15 C20 -39.8(2)
N3 Fe1 O1 C2 77.9(19)
N3 Fe1 O1A C2A -130(2)
N3 Fe1 O2 C4 -137.3(12)
N3 Fe1 O2A C4A 95(5)
N3 Fe1 N1 C6 141.14(16)
N3 Fe1 N1 C7 -57.18(11)
N3 Fe1 N5 C12 -127.60(14)
N3 Fe1 N5 C13 34.02(11)
N3 C9 C21 C22 29.6(2)
N3 C9 C21 C26 -150.67(18)
N3 C10 C11 N4 0.29(18)
N4 C9 C21 C22 -149.87(16)
N4 C9 C21 C26 29.9(3)
N5 Fe1 O1 C2 -95(2)
N5 Fe1 O1A C2A 135(2)
N5 Fe1 O2 C4 127.7(12)
N5 Fe1 O2A C4A -83(5)
N5 Fe1 N1 C6 -123.86(15)
N5 Fe1 N1 C7 37.83(11)
N5 Fe1 N3 C9 128.45(14)
N5 Fe1 N3 C10 -35.96(11)
N5 C12 C27 C28 -29.0(2)
N5 C12 C27 C32 151.75(15)
N5 C13 C14 N6 0.01(17)
N6 C12 C27 C28 150.00(15)
N6 C12 C27 C32 -29.2(2)
C1 C2 C3 C4 174.8(8)
C1A C2A C3A C4A -178(2)
C2 C3 C4 O2 -5.0(18)
C2 C3 C4 C5 175.1(10)
C2A C3A C4A O2A 4(5)
C2A C3A C4A C5A -180(2)
C3 C2 C1 F1 19.4(10)
C3 C2 C1 F2 -96.2(9)
C3 C2 C1 F3 139.9(8)
C3A C2A C1A F1A 4(3)
C3A C2A C1A F2A -110(2)
C3A C2A C1A F3A 124(2)
C6 N1 C7 P1 -178.43(12)
C6 N1 C7 C8 1.46(17)
C6 N2 C8 C7 -0.09(18)
C6 C15 C16 C17 -178.38(15)
C6 C15 C20 C19 -179.99(14)
C7 P1 C10 N3 -46.43(14)
C7 P1 C10 C11 138.70(15)
C7 P1 C13 N5 44.79(14)
C7 P1 C13 C14 -137.85(15)
C7 N1 C6 N2 -1.52(17)
C7 N1 C6 C15 175.46(14)
C8 N2 C6 N1 1.05(18)
C8 N2 C6 C15 -176.16(14)
C9 N3 C10 P1 -175.84(12)
C9 N3 C10 C11 -0.15(17)
C9 N4 C11 C10 -0.32(18)
C9 C21 C22 C23 -179.56(16)
C9 C21 C26 C25 179.75(19)
C10 P1 C7 N1 40.80(14)
C10 P1 C7 C8 -139.07(15)
C10 P1 C13 N5 -56.77(14)
C10 P1 C13 C14 120.58(15)
C10 N3 C9 N4 -0.05(17)
C10 N3 C9 C21 -179.57(15)
C11 N4 C9 N3 0.24(18)
C11 N4 C9 C21 179.77(15)
C12 N5 C13 P1 177.80(11)
C12 N5 C13 C14 0.05(17)
C12 N6 C14 C13 -0.06(17)
C12 C27 C28 C29 -179.71(14)
C12 C27 C32 C31 179.95(15)
C13 P1 C7 N1 -60.36(14)
C13 P1 C7 C8 119.77(15)
C13 P1 C10 N3 54.54(14)
C13 P1 C10 C11 -120.33(15)
C13 N5 C12 N6 -0.08(16)
C13 N5 C12 C27 179.05(14)
C14 N6 C12 N5 0.09(17)
C14 N6 C12 C27 -179.09(14)
C15 C16 C17 C18 -1.7(3)
C16 C15 C20 C19 1.7(2)
C16 C17 C18 C19 1.9(3)
C17 C18 C19 C20 -0.3(3)
C18 C19 C20 C15 -1.5(2)
C20 C15 C16 C17 -0.1(2)
C21 C22 C23 C24 -0.8(3)
C22 C21 C26 C25 -0.5(3)
C22 C23 C24 C25 0.7(3)
C23 C24 C25 C26 -0.5(4)
C24 C25 C26 C21 0.4(4)
C26 C21 C22 C23 0.7(3)
C27 C28 C29 C30 0.0(2)
C28 C27 C32 C31 0.7(2)
C28 C29 C30 C31 0.3(3)
C29 C30 C31 C32 0.0(3)
C30 C31 C32 C27 -0.5(2)
C32 C27 C28 C29 -0.5(2)
